data_4033147
loop_
_publ_author_name
'Fukata, Yukihiro'
'Yao, Koichi'
'Miyaji, Ryota'
'Asano, Keisuke'
'Matsubara, Seijiro'

_publ_section_title
;
 Asymmetric Net Cycloaddition for Access to Diverse Substituted
 1,5-Benzothiazepines.
;
_journal_issue 23
_journal_name_full 'The Journal of organic chemistry'
_journal_page_first 12655
_journal_page_last 12668
_journal_paper_doi 10.1021/acs.joc.7b02451
_journal_volume 82
_journal_year 2017
_chemical_absolute_configuration 'CHOOSE rm ad rmad syn or unk'
_chemical_formula_moiety 'C25 H23 N O5 S2'
_chemical_formula_sum 'C25 H23 N O5 S2'
_chemical_formula_weight 481.58
_space_group_crystal_system orthorhombic
_space_group_IT_number 29
_space_group_name_Hall 'P 2c -2ac'
_space_group_name_H-M_alt 'P c a 21'
_symmetry_space_group_name_Hall 'P 2c -2ac'
_symmetry_space_group_name_H-M 'P c a 21'
_atom_sites_solution_hydrogens geom
_atom_sites_solution_primary direct
_atom_sites_solution_secondary difmap
_cell_angle_alpha 90.0000
_cell_angle_beta 90.0000
_cell_angle_gamma 90.0000
_cell_formula_units_Z 4
_cell_length_a 16.4621(8)
_cell_length_b 5.5190(3)
_cell_length_c 24.5110(13)
_cell_measurement_reflns_used 6316
_cell_measurement_temperature 93
_cell_measurement_theta_max 68.37
_cell_measurement_theta_min 3.23
_cell_volume 2226.9(2)
_computing_cell_refinement 'RAPID AUTO'
_computing_data_collection 'RAPID AUTO (Rigaku, ????)'
_computing_data_reduction 'RAPID AUTO'
_computing_molecular_graphics 'CrystalStructure 4.2.1'
_computing_publication_material 'CrystalStructure 4.2.1 (Rigaku, 2015)'
_computing_structure_refinement 'SHELXL Version 2014/7 (Sheldrick, 2008)'
_computing_structure_solution 'SHELXT Version 2014/4 (Sheldrick, 2014)'
_diffrn_ambient_temperature 93
_diffrn_detector_area_resol_mean 10.000
_diffrn_measured_fraction_theta_full 0.977
_diffrn_measured_fraction_theta_max 0.977
_diffrn_measurement_device_type 'Rigaku R-AXIS RAPID'
_diffrn_measurement_method \w
_diffrn_radiation_type 'Cu K\a'
_diffrn_radiation_wavelength 1.54187
_diffrn_reflns_av_R_equivalents 0.0710
_diffrn_reflns_Laue_measured_fraction_full 0.977
_diffrn_reflns_Laue_measured_fraction_max 0.977
_diffrn_reflns_limit_h_max 19
_diffrn_reflns_limit_h_min -19
_diffrn_reflns_limit_k_max 6
_diffrn_reflns_limit_k_min -6
_diffrn_reflns_limit_l_max 23
_diffrn_reflns_limit_l_min -29
_diffrn_reflns_number 14664
_diffrn_reflns_point_group_measured_fraction_full 0.899
_diffrn_reflns_point_group_measured_fraction_max 0.898
_diffrn_reflns_theta_full 67.687
_diffrn_reflns_theta_max 68.227
_diffrn_reflns_theta_min 3.607
_diffrn_standards_number 0
_exptl_absorpt_coefficient_mu 2.496
_exptl_absorpt_correction_T_max 0.951
_exptl_absorpt_correction_T_min 0.383
_exptl_absorpt_correction_type multi-scan
_exptl_absorpt_process_details 'ABSCOR (Rigaku, 1995)'
_exptl_crystal_colour colorless
_exptl_crystal_density_diffrn 1.436
_exptl_crystal_density_method 'not measured'
_exptl_crystal_description needle
_exptl_crystal_F_000 1008.00
_exptl_crystal_size_max 0.622
_exptl_crystal_size_mid 0.020
_exptl_crystal_size_min 0.020
_refine_diff_density_max 0.58
_refine_diff_density_min -0.68
_refine_ls_abs_structure_details
;
 Flack x determined using 1072 quotients [(I+)-(I-)]/[(I+)+(I-)]
 (Parsons, Flack and Wagner, Acta Cryst. B69 (2013) 249-259).
;
_refine_ls_abs_structure_Flack 0.042(14)
_refine_ls_extinction_method none
_refine_ls_goodness_of_fit_ref 1.196
_refine_ls_hydrogen_treatment constr
_refine_ls_number_parameters 300
_refine_ls_number_reflns 3664
_refine_ls_number_restraints 1
_refine_ls_R_factor_all 0.0705
_refine_ls_R_factor_gt 0.0496
_refine_ls_shift/su_max 0.000
_refine_ls_structure_factor_coef Fsqd
_refine_ls_weighting_details 'w = 1/[\s^2^(Fo^2^)+(0.0252P)^2^+3.0801P] where P=(Fo^2^+2Fc^2^)/3'
_refine_ls_weighting_scheme calc
_refine_ls_wR_factor_gt 0.1110
_refine_ls_wR_factor_ref 0.1386
_reflns_Friedel_coverage 0.792
_reflns_Friedel_fraction_full 0.816
_reflns_Friedel_fraction_max 0.814
_reflns_number_gt 3095
_reflns_number_total 3664
_reflns_threshold_expression F^2^>2.0\s(F^2^)
_cod_data_source_file jo7b02451_si_003.cif
_cod_data_source_block compound_1
_cod_depositor_comments 'Adding full bibliography for 4033147--4033148.cif.'
_cod_database_code 4033147

loop_
_space_group_symop_id
_space_group_symop_operation_xyz
1 +X,+Y,+Z
2 -X,-Y,1/2+Z
3 1/2-X,+Y,1/2+Z
4 1/2+X,-Y,+Z

loop_
_atom_site_label
_atom_site_type_symbol
_atom_site_fract_x
_atom_site_fract_y
_atom_site_fract_z
_atom_site_U_iso_or_equiv
_atom_site_adp_type
_atom_site_occupancy
_atom_site_site_symmetry_order
_atom_site_calc_flag
_atom_site_refinement_flags_posn
_atom_site_refinement_flags_adp
S1 S 0.57910(10) 0.4723(3) 0.39086(7) 0.0312(4) Uani 1 1 d . .
S2 S 0.47596(10) 0.3651(3) 0.53390(7) 0.0279(4) Uani 1 1 d . .
O1 O 0.6103(3) 0.2455(9) 0.4099(2) 0.0402(13) Uani 1 1 d . .
O2 O 0.5058(3) 0.4783(10) 0.3600(2) 0.0367(13) Uani 1 1 d . .
O3 O 0.6885(3) 0.6223(9) 0.4753(2) 0.0325(12) Uani 1 1 d . .
O4 O 0.6767(3) 1.0725(9) 0.5732(2) 0.0334(12) Uani 1 1 d . .
O5 O 0.7035(3) 0.6896(9) 0.59829(19) 0.0299(11) Uani 1 1 d . .
N1 N 0.5585(3) 0.6503(10) 0.4455(2) 0.0264(13) Uani 1 1 d . .
C1 C 0.6558(4) 0.6203(13) 0.3540(3) 0.0295(16) Uani 1 1 d . .
C2 C 0.6362(4) 0.8270(14) 0.3240(3) 0.0350(18) Uani 1 1 d . .
H2 H 0.5822 0.8877 0.3234 0.042 Uiso 1 1 calc R U
C3 C 0.6971(4) 0.9409(14) 0.2954(3) 0.0317(17) Uani 1 1 d . .
H3 H 0.6842 1.0823 0.2751 0.038 Uiso 1 1 calc R U
C4 C 0.7761(4) 0.8587(13) 0.2950(3) 0.0325(17) Uani 1 1 d . .
C5 C 0.7940(4) 0.6496(14) 0.3252(3) 0.0331(17) Uani 1 1 d . .
H5 H 0.8479 0.5880 0.3253 0.040 Uiso 1 1 calc R U
C6 C 0.7344(5) 0.5314(13) 0.3550(3) 0.0314(17) Uani 1 1 d . .
H6 H 0.7474 0.3915 0.3758 0.038 Uiso 1 1 calc R U
C7 C 0.8416(5) 0.9926(15) 0.2653(4) 0.041(2) Uani 1 1 d . .
H7A H 0.8596 0.8968 0.2339 0.049 Uiso 1 1 calc R U
H7B H 0.8876 1.0198 0.2899 0.049 Uiso 1 1 calc R U
H7C H 0.8205 1.1489 0.2527 0.049 Uiso 1 1 calc R U
C8 C 0.4750(4) 0.7182(13) 0.4559(3) 0.0255(15) Uani 1 1 d . .
C9 C 0.4297(4) 0.6005(13) 0.4955(3) 0.0245(15) Uani 1 1 d . .
C10 C 0.3503(4) 0.6674(12) 0.5047(3) 0.0262(15) Uani 1 1 d . .
H10 H 0.3194 0.5870 0.5320 0.031 Uiso 1 1 calc R U
C11 C 0.3150(4) 0.8519(14) 0.4743(3) 0.0350(18) Uani 1 1 d . .
H11 H 0.2597 0.8941 0.4799 0.042 Uiso 1 1 calc R U
C12 C 0.3607(4) 0.9739(13) 0.4357(3) 0.0316(17) Uani 1 1 d . .
H12 H 0.3370 1.1020 0.4153 0.038 Uiso 1 1 calc R U
C13 C 0.4406(4) 0.9101(14) 0.4268(3) 0.0314(17) Uani 1 1 d . .
H13 H 0.4722 0.9965 0.4009 0.038 Uiso 1 1 calc R U
C14 C 0.6190(4) 0.6717(13) 0.4857(3) 0.0293(16) Uani 1 1 d . .
C15 C 0.5896(4) 0.7496(12) 0.5411(3) 0.0232(14) Uani 1 1 d . .
H15 H 0.5468 0.8767 0.5365 0.028 Uiso 1 1 calc R U
C16 C 0.5533(4) 0.5339(12) 0.5728(3) 0.0244(15) Uani 1 1 d . .
H16 H 0.5992 0.4181 0.5787 0.029 Uiso 1 1 calc R U
C17 C 0.6614(4) 0.8585(13) 0.5717(3) 0.0257(15) Uani 1 1 d . .
C18 C 0.7731(4) 0.7702(14) 0.6301(3) 0.0345(18) Uani 1 1 d . .
H18A H 0.7583 0.9115 0.6529 0.041 Uiso 1 1 calc R U
H18B H 0.8184 0.8171 0.6057 0.041 Uiso 1 1 calc R U
C19 C 0.7971(5) 0.5613(14) 0.6651(3) 0.041(2) Uani 1 1 d . .
H19A H 0.8072 0.4192 0.6421 0.049 Uiso 1 1 calc R U
H19B H 0.7533 0.5252 0.6909 0.049 Uiso 1 1 calc R U
H19C H 0.8466 0.6022 0.6852 0.049 Uiso 1 1 calc R U
C20 C 0.5240(4) 0.6030(14) 0.6287(3) 0.0289(17) Uani 1 1 d . .
C21 C 0.5422(4) 0.4492(14) 0.6724(3) 0.0305(16) Uani 1 1 d . .
H21 H 0.5733 0.3067 0.6665 0.037 Uiso 1 1 calc R U
C22 C 0.5150(4) 0.5039(14) 0.7240(3) 0.0315(17) Uani 1 1 d . .
H22 H 0.5271 0.3971 0.7532 0.038 Uiso 1 1 calc R U
C23 C 0.4704(4) 0.7119(13) 0.7341(3) 0.0293(16) Uani 1 1 d . .
H23 H 0.4524 0.7491 0.7699 0.035 Uiso 1 1 calc R U
C24 C 0.4524(4) 0.8652(14) 0.6907(3) 0.0323(17) Uani 1 1 d . .
H24 H 0.4219 1.0087 0.6970 0.039 Uiso 1 1 calc R U
C25 C 0.4784(4) 0.8105(13) 0.6388(3) 0.0282(16) Uani 1 1 d . .
H25 H 0.4650 0.9158 0.6095 0.034 Uiso 1 1 calc R U

loop_
_atom_site_aniso_label
_atom_site_aniso_U_11
_atom_site_aniso_U_22
_atom_site_aniso_U_33
_atom_site_aniso_U_23
_atom_site_aniso_U_13
_atom_site_aniso_U_12
S1 0.0294(9) 0.0394(11) 0.0249(9) -0.0062(9) 0.0050(7) -0.0062(8)
S2 0.0292(9) 0.0301(9) 0.0245(9) 0.0022(8) -0.0030(7) -0.0041(7)
O1 0.047(3) 0.034(3) 0.040(3) -0.001(2) 0.016(2) 0.003(3)
O2 0.032(3) 0.050(4) 0.028(3) -0.010(2) 0.002(2) -0.012(2)
O3 0.024(3) 0.042(3) 0.031(3) -0.004(2) 0.002(2) 0.005(2)
O4 0.033(3) 0.026(3) 0.041(3) -0.003(2) -0.004(2) -0.005(2)
O5 0.026(3) 0.036(3) 0.028(3) 0.000(2) -0.005(2) 0.005(2)
N1 0.027(3) 0.033(3) 0.019(3) -0.002(2) 0.002(2) -0.002(3)
C1 0.027(4) 0.037(4) 0.024(4) -0.008(3) -0.002(3) 0.001(3)
C2 0.025(4) 0.052(5) 0.028(4) -0.003(4) 0.000(3) 0.006(3)
C3 0.033(4) 0.037(4) 0.025(4) 0.009(3) 0.000(3) 0.002(3)
C4 0.032(4) 0.041(5) 0.025(4) -0.008(3) 0.006(3) 0.001(3)
C5 0.028(4) 0.044(5) 0.027(4) -0.003(3) -0.001(3) 0.004(3)
C6 0.040(5) 0.035(4) 0.019(4) -0.005(3) 0.000(3) 0.001(3)
C7 0.030(5) 0.046(5) 0.047(5) -0.001(4) 0.009(4) 0.002(4)
C8 0.023(4) 0.034(4) 0.020(4) -0.002(3) -0.004(3) -0.003(3)
C9 0.027(4) 0.033(4) 0.014(3) -0.006(3) -0.004(3) -0.008(3)
C10 0.025(4) 0.030(4) 0.023(4) 0.002(3) 0.001(3) -0.001(3)
C11 0.024(4) 0.050(5) 0.031(4) -0.003(4) -0.002(3) 0.002(3)
C12 0.030(4) 0.035(4) 0.030(4) -0.003(3) -0.012(3) 0.000(3)
C13 0.024(4) 0.046(5) 0.024(4) -0.003(3) 0.001(3) -0.010(3)
C14 0.024(4) 0.032(4) 0.031(4) 0.004(3) 0.001(3) -0.002(3)
C15 0.025(3) 0.025(4) 0.020(4) 0.003(3) -0.002(3) -0.002(3)
C16 0.028(4) 0.021(4) 0.024(4) 0.002(3) -0.002(3) 0.000(3)
C17 0.025(4) 0.033(4) 0.019(3) -0.002(3) 0.002(3) -0.004(3)
C18 0.024(4) 0.046(5) 0.034(4) -0.010(3) -0.003(3) -0.004(3)
C19 0.039(5) 0.041(5) 0.042(5) 0.004(4) -0.016(4) 0.004(4)
C20 0.024(4) 0.038(4) 0.024(4) -0.002(3) -0.002(3) -0.007(3)
C21 0.031(4) 0.033(4) 0.028(4) 0.006(3) -0.003(3) 0.004(3)
C22 0.028(4) 0.042(4) 0.025(4) 0.005(3) -0.004(3) -0.002(3)
C23 0.031(4) 0.034(4) 0.023(4) -0.005(3) 0.003(3) -0.001(3)
C24 0.027(4) 0.033(5) 0.037(4) -0.005(3) -0.001(3) -0.002(3)
C25 0.028(4) 0.035(4) 0.021(4) 0.001(3) -0.001(3) 0.002(3)

loop_
_atom_type_symbol
_atom_type_description
_atom_type_scat_dispersion_real
_atom_type_scat_dispersion_imag
_atom_type_scat_source
C C 0.0181 0.0091
;
International Tables for Crystallography
(Vol. C, Tables 4.2.6.8 and 6.1.1.4)
;
H H 0.0000 0.0000
;
International Tables for Crystallography
(Vol. C, Table 6.1.1.4)
;
N N 0.0311 0.0180
;
International Tables for Crystallography
(Vol. C, Tables 4.2.6.8 and 6.1.1.4)
;
O O 0.0492 0.0322
;
International Tables for Crystallography
(Vol. C, Tables 4.2.6.8 and 6.1.1.4)
;
S S 0.3331 0.5567
;
International Tables for Crystallography
(Vol. C, Tables 4.2.6.8 and 6.1.1.4)
;

loop_
_geom_angle_atom_site_label_1
_geom_angle_atom_site_label_2
_geom_angle_atom_site_label_3
_geom_angle
O2 S1 O1 119.9(3)
O2 S1 N1 103.7(3)
O1 S1 N1 108.8(3)
O2 S1 C1 108.9(3)
O1 S1 C1 108.5(3)
N1 S1 C1 106.3(3)
C9 S2 C16 101.6(3)
C17 O5 C18 117.2(6)
C14 N1 C8 121.8(5)
C14 N1 S1 117.4(5)
C8 N1 S1 118.6(4)
C6 C1 C2 121.1(7)
C6 C1 S1 119.9(6)
C2 C1 S1 119.1(5)
C3 C2 C1 118.2(7)
C3 C2 H2 120.9
C1 C2 H2 120.9
C4 C3 C2 122.8(7)
C4 C3 H3 118.6
C2 C3 H3 118.6
C3 C4 C5 117.7(7)
C3 C4 C7 121.5(7)
C5 C4 C7 120.8(7)
C6 C5 C4 121.1(7)
C6 C5 H5 119.4
C4 C5 H5 119.4
C5 C6 C1 119.0(7)
C5 C6 H6 120.5
C1 C6 H6 120.5
C4 C7 H7A 109.5
C4 C7 H7B 109.5
H7A C7 H7B 109.5
C4 C7 H7C 109.5
H7A C7 H7C 109.5
H7B C7 H7C 109.5
C9 C8 C13 119.7(6)
C9 C8 N1 120.9(6)
C13 C8 N1 119.4(6)
C10 C9 C8 120.0(6)
C10 C9 S2 121.1(5)
C8 C9 S2 119.0(5)
C9 C10 C11 120.3(6)
C9 C10 H10 119.8
C11 C10 H10 119.8
C12 C11 C10 119.8(7)
C12 C11 H11 120.1
C10 C11 H11 120.1
C13 C12 C11 120.2(7)
C13 C12 H12 119.9
C11 C12 H12 119.9
C12 C13 C8 119.9(7)
C12 C13 H13 120.0
C8 C13 H13 120.0
O3 C14 N1 120.3(7)
O3 C14 C15 124.2(7)
N1 C14 C15 115.4(6)
C14 C15 C17 107.9(5)
C14 C15 C16 111.0(5)
C17 C15 C16 110.9(5)
C14 C15 H15 109.0
C17 C15 H15 109.0
C16 C15 H15 109.0
C20 C16 C15 112.8(6)
C20 C16 S2 112.2(5)
C15 C16 S2 113.4(4)
C20 C16 H16 105.9
C15 C16 H16 105.9
S2 C16 H16 105.9
O4 C17 O5 124.2(6)
O4 C17 C15 124.2(6)
O5 C17 C15 111.6(6)
O5 C18 C19 106.3(6)
O5 C18 H18A 110.5
C19 C18 H18A 110.5
O5 C18 H18B 110.5
C19 C18 H18B 110.5
H18A C18 H18B 108.7
C18 C19 H19A 109.5
C18 C19 H19B 109.5
H19A C19 H19B 109.5
C18 C19 H19C 109.5
H19A C19 H19C 109.5
H19B C19 H19C 109.5
C25 C20 C21 118.6(7)
C25 C20 C16 123.0(6)
C21 C20 C16 118.4(6)
C22 C21 C20 120.1(7)
C22 C21 H21 120.0
C20 C21 H21 120.0
C21 C22 C23 121.3(7)
C21 C22 H22 119.4
C23 C22 H22 119.4
C22 C23 C24 118.7(7)
C22 C23 H23 120.6
C24 C23 H23 120.6
C25 C24 C23 120.5(7)
C25 C24 H24 119.8
C23 C24 H24 119.8
C24 C25 C20 120.8(7)
C24 C25 H25 119.6
C20 C25 H25 119.6

loop_
_geom_bond_atom_site_label_1
_geom_bond_atom_site_label_2
_geom_bond_distance
S1 O2 1.425(5)
S1 O1 1.431(6)
S1 N1 1.695(6)
S1 C1 1.755(8)
S2 C9 1.775(7)
S2 C16 1.844(7)
O3 C14 1.204(8)
O4 C17 1.208(8)
O5 C17 1.331(8)
O5 C18 1.455(8)
N1 C14 1.406(9)
N1 C8 1.448(9)
C1 C6 1.385(10)
C1 C2 1.394(10)
C2 C3 1.376(10)
C2 H2 0.9500
C3 C4 1.376(10)
C3 H3 0.9500
C4 C5 1.404(10)
C4 C7 1.496(10)
C5 C6 1.385(10)
C5 H5 0.9500
C6 H6 0.9500
C7 H7A 0.9800
C7 H7B 0.9800
C7 H7C 0.9800
C8 C9 1.385(9)
C8 C13 1.397(10)
C9 C10 1.378(9)
C10 C11 1.389(10)
C10 H10 0.9500
C11 C12 1.383(10)
C11 H11 0.9500
C12 C13 1.379(10)
C12 H12 0.9500
C13 H13 0.9500
C14 C15 1.505(10)
C15 C17 1.524(9)
C15 C16 1.542(9)
C15 H15 1.0000
C16 C20 1.502(9)
C16 H16 1.0000
C18 C19 1.491(11)
C18 H18A 0.9900
C18 H18B 0.9900
C19 H19A 0.9800
C19 H19B 0.9800
C19 H19C 0.9800
C20 C25 1.391(9)
C20 C21 1.399(10)
C21 C22 1.373(10)
C21 H21 0.9500
C22 C23 1.386(10)
C22 H22 0.9500
C23 C24 1.389(10)
C23 H23 0.9500
C24 C25 1.377(10)
C24 H24 0.9500
C25 H25 0.9500

loop_
_geom_torsion_atom_site_label_1
_geom_torsion_atom_site_label_2
_geom_torsion_atom_site_label_3
_geom_torsion_atom_site_label_4
_geom_torsion
O2 S1 N1 C14 177.0(5)
O1 S1 N1 C14 48.4(6)
C1 S1 N1 C14 -68.2(6)
O2 S1 N1 C8 13.3(6)
O1 S1 N1 C8 -115.3(5)
C1 S1 N1 C8 128.0(5)
O2 S1 C1 C6 -142.2(6)
O1 S1 C1 C6 -10.2(7)
N1 S1 C1 C6 106.6(6)
O2 S1 C1 C2 37.9(7)
O1 S1 C1 C2 169.9(6)
N1 S1 C1 C2 -73.3(6)
C6 C1 C2 C3 0.0(11)
S1 C1 C2 C3 179.9(6)
C1 C2 C3 C4 0.3(11)
C2 C3 C4 C5 0.0(11)
C2 C3 C4 C7 -177.4(7)
C3 C4 C5 C6 -0.7(11)
C7 C4 C5 C6 176.8(7)
C4 C5 C6 C1 1.0(10)
C2 C1 C6 C5 -0.7(11)
S1 C1 C6 C5 179.4(5)
C14 N1 C8 C9 -62.1(9)
S1 N1 C8 C9 101.0(6)
C14 N1 C8 C13 115.9(7)
S1 N1 C8 C13 -81.1(8)
C13 C8 C9 C10 2.2(10)
N1 C8 C9 C10 -179.9(6)
C13 C8 C9 S2 -177.5(5)
N1 C8 C9 S2 0.4(8)
C16 S2 C9 C10 -113.3(6)
C16 S2 C9 C8 66.4(6)
C8 C9 C10 C11 0.3(10)
S2 C9 C10 C11 -180.0(5)
C9 C10 C11 C12 -2.0(10)
C10 C11 C12 C13 1.1(11)
C11 C12 C13 C8 1.4(11)
C9 C8 C13 C12 -3.1(10)
N1 C8 C13 C12 179.0(6)
C8 N1 C14 O3 -177.3(6)
S1 N1 C14 O3 19.5(9)
C8 N1 C14 C15 4.8(10)
S1 N1 C14 C15 -158.4(5)
O3 C14 C15 C17 24.4(9)
N1 C14 C15 C17 -157.8(6)
O3 C14 C15 C16 -97.3(8)
N1 C14 C15 C16 80.4(7)
C14 C15 C16 C20 179.4(6)
C17 C15 C16 C20 59.4(7)
C14 C15 C16 S2 -51.6(7)
C17 C15 C16 S2 -171.6(5)
C9 S2 C16 C20 95.3(5)
C9 S2 C16 C15 -34.0(5)
C18 O5 C17 O4 -1.4(10)
C18 O5 C17 C15 -178.9(5)
C14 C15 C17 O4 94.9(8)
C16 C15 C17 O4 -143.2(7)
C14 C15 C17 O5 -87.5(7)
C16 C15 C17 O5 34.3(7)
C17 O5 C18 C19 167.4(6)
C15 C16 C20 C25 44.9(9)
S2 C16 C20 C25 -84.8(7)
C15 C16 C20 C21 -136.4(6)
S2 C16 C20 C21 94.0(7)
C25 C20 C21 C22 0.1(10)
C16 C20 C21 C22 -178.7(7)
C20 C21 C22 C23 -0.8(11)
C21 C22 C23 C24 0.7(11)
C22 C23 C24 C25 0.1(10)
C23 C24 C25 C20 -0.8(11)
C21 C20 C25 C24 0.7(10)
C16 C20 C25 C24 179.5(7)
